data_8100849
loop_
_publ_author_name
'Frey, Wolfgang'
'Hilgers, Petra'
'J\"ager, Volker'

_publ_section_title
;
Crystal structure of (3aS,4R,5S,6R,6aS)-4,5,6-triacetoxy-1-phenyl-
3,3a,4,5,6,6a-hexahydro-1H-cyclo-pent[c]-isoxazole, C~18~H~21~NO~7~
;
_journal_issue 1
_journal_name_full 'Zeitschrift f\"ur Kristallographie - New Crystal Structures'
_journal_page_first 93
_journal_page_last 94
_journal_volume 216
_journal_year 2001
_chemical_formula_sum 'C18 H21 N O7'
_chemical_formula_weight 363.4
_chemical_melting_point 392
_space_group_IT_number 4
_symmetry_cell_setting monoclinic
_symmetry_space_group_name_Hall 'P 2yb'
_symmetry_space_group_name_H-M 'P 1 21 1'
_cell_angle_alpha 90.00
_cell_angle_beta 90.552(9)
_cell_angle_gamma 90.00
_cell_formula_units_Z 2
_cell_length_a 9.5652(11)
_cell_length_b 7.5975(11)
_cell_length_c 12.4961(14)
_cell_measurement_temperature 293(2)
_cell_volume 908.1(2)
_diffrn_ambient_temperature 293(2)
_exptl_crystal_density_diffrn 1.329
_refine_ls_R_factor_obs 0.0376
_refine_ls_wR_factor_obs 0.0853
_cod_depositor_comments
;
The following automatic conversions were performed:

'_chemical_melting_point' value ' 392 K ' was changed to '392' - the
value should be numeric and without a unit designator.

Automatic conversion script
Id: cif_fix_values 1646 2011-03-28 12:23:43Z adriana 
;
_cod_original_sg_symbol_H-M 'P 21'
_cod_database_code 8100849

loop_
_symmetry_equiv_pos_as_xyz
'x, y, z'
'-x, y+1/2, -z'

loop_
_atom_site_aniso_label
_atom_site_aniso_U_11
_atom_site_aniso_U_22
_atom_site_aniso_U_33
_atom_site_aniso_U_23
_atom_site_aniso_U_13
_atom_site_aniso_U_12
O1 0.0387(11) 0.080(2) 0.0691(13) -0.0068(13) -0.0051(9) -0.0072(11)
N1 0.0436(12) 0.055(2) 0.0565(14) -0.0029(13) -0.0006(10) -0.0060(12)
C1 0.054(2) 0.074(2) 0.063(2) -0.010(2) -0.0100(15) 0.018(2)
O2 0.0429(11) 0.078(2) 0.0553(12) 0.0109(12) -0.0100(9) 0.0021(11)
C2 0.0465(15) 0.0406(15) 0.058(2) -0.0013(14) -0.0100(13) 0.0019(13)
C3 0.0380(13) 0.051(2) 0.053(2) 0.0044(14) -0.0077(12) -0.0006(13)
O3 0.083(2) 0.101(2) 0.0525(12) 0.0068(14) -0.0035(12) -0.010(2)
O4 0.0569(12) 0.0529(13) 0.0534(12) -0.0041(10) 0.0029(10) -0.0051(10)
C4 0.0442(15) 0.051(2) 0.050(2) -0.0013(14) -0.0022(12) -0.0036(14)
O5 0.115(2) 0.053(2) 0.077(2) -0.0027(13) 0.019(2) -0.0065(15)
C5 0.0410(13) 0.043(2) 0.053(2) 0.0053(14) -0.0030(12) -0.0019(13)
O6 0.0394(10) 0.0540(13) 0.0576(11) 0.0066(10) -0.0028(8) 0.0027(9)
C6 0.0372(13) 0.046(2) 0.0493(14) -0.0006(13) -0.0076(11) -0.0062(12)
O7 0.0571(13) 0.075(2) 0.0739(15) 0.0146(14) -0.0156(11) 0.0070(12)
C7 0.057(2) 0.042(2) 0.055(2) -0.0032(14) 0.0041(13) -0.0130(14)
C8 0.065(2) 0.053(2) 0.058(2) 0.002(2) 0.0002(15) -0.005(2)
C9 0.088(2) 0.069(2) 0.057(2) 0.005(2) -0.008(2) -0.014(2)
C10 0.114(3) 0.075(3) 0.053(2) -0.008(2) 0.000(2) -0.013(2)
C11 0.099(3) 0.073(3) 0.066(2) -0.008(2) 0.025(2) -0.004(2)
C12 0.064(2) 0.060(2) 0.068(2) -0.005(2) 0.009(2) -0.006(2)
C13 0.063(2) 0.051(2) 0.043(2) -0.0084(15) -0.0087(14) 0.008(2)
C14 0.069(2) 0.091(3) 0.060(2) -0.002(2) -0.022(2) 0.019(2)
C15 0.052(2) 0.056(2) 0.053(2) -0.002(2) -0.0058(14) 0.000(2)
C16 0.068(2) 0.071(2) 0.069(2) -0.013(2) 0.003(2) 0.007(2)
C17 0.047(2) 0.047(2) 0.071(2) 0.007(2) -0.0079(14) 0.0079(14)
C18 0.045(2) 0.072(3) 0.114(3) 0.014(2) -0.005(2) 0.005(2)

loop_
_atom_site_label
_atom_site_type_symbol
_atom_site_fract_x
_atom_site_fract_y
_atom_site_fract_z
_atom_site_U_iso_or_equiv
_atom_site_thermal_displace_type
_atom_site_occupancy
_atom_site_calc_flag
_atom_site_refinement_flags
_atom_site_disorder_group
O1 O 0.9029(2) 0.2976(4) 0.0807(2) 0.0627(6) Uani 1 d . .
N1 N 0.7719(2) 0.3561(3) 0.0374(2) 0.0515(6) Uani 1 d . .
C1 C 0.8782(3) 0.1206(6) 0.1141(3) 0.0637(9) Uani 1 d . .
H1A H 0.9509(3) 0.0811(6) 0.1632(3) 0.076 Uiso 1 calc R .
H1B H 0.8748(3) 0.0417(6) 0.0531(3) 0.076 Uiso 1 calc R .
O2 O 0.8755(2) 0.1796(3) 0.3341(2) 0.0586(6) Uani 1 d . .
C2 C 0.7382(3) 0.1280(4) 0.1691(2) 0.0486(7) Uani 1 d . .
H2 H 0.6895(3) 0.0147(4) 0.1651(2) 0.058 Uiso 1 calc R .
C3 C 0.7396(3) 0.2011(4) 0.2834(2) 0.0475(7) Uani 1 d . .
H3 H 0.6675(3) 0.1430(4) 0.3260(2) 0.057 Uiso 1 calc R .
O3 O 0.7842(3) 0.0664(4) 0.4824(2) 0.0790(8) Uani 1 d . .
O4 O 0.6555(2) 0.4624(3) 0.3721(2) 0.0544(5) Uani 1 d . .
C4 C 0.7068(3) 0.3957(4) 0.2722(2) 0.0484(7) Uani 1 d . .
H4 H 0.7918(3) 0.4595(4) 0.2525(2) 0.058 Uiso 1 calc R .
O5 O 0.7112(3) 0.7348(3) 0.3224(2) 0.0816(8) Uani 1 d . .
C5 C 0.6022(3) 0.4025(4) 0.1800(2) 0.0457(7) Uani 1 d . .
H5 H 0.5952(3) 0.5206(4) 0.1489(2) 0.055 Uiso 1 calc R .
O6 O 0.4703(2) 0.3428(3) 0.22138(15) 0.0504(5) Uani 1 d . .
C6 C 0.6621(3) 0.2705(4) 0.1016(2) 0.0441(6) Uani 1 d . .
H6 H 0.5889(3) 0.2191(4) 0.0560(2) 0.053 Uiso 1 calc R .
O7 O 0.3685(2) 0.4243(4) 0.0674(2) 0.0689(7) Uani 1 d . .
C7 C 0.7636(3) 0.3301(4) -0.0753(2) 0.0513(7) Uani 1 d . .
C8 C 0.6380(4) 0.3719(5) -0.1268(3) 0.0590(8) Uani 1 d . .
H8 H 0.5627(4) 0.4111(5) -0.0868(3) 0.071 Uiso 1 calc R .
C9 C 0.6241(4) 0.3558(5) -0.2360(3) 0.0714(10) Uani 1 d . .
H9 H 0.5394(4) 0.3820(5) -0.2695(3) 0.086 Uiso 1 calc R .
C10 C 0.7358(5) 0.3008(6) -0.2953(3) 0.0806(12) Uani 1 d . .
H10 H 0.7269(5) 0.2889(6) -0.3692(3) 0.097 Uiso 1 calc R .
C11 C 0.8599(5) 0.2637(6) -0.2457(3) 0.0792(11) Uani 1 d . .
H11 H 0.9356(5) 0.2280(6) -0.2865(3) 0.095 Uiso 1 calc R .
C12 C 0.8755(3) 0.2782(5) -0.1357(3) 0.0639(9) Uani 1 d . .
H12 H 0.9610(3) 0.2531(5) -0.1031(3) 0.077 Uiso 1 calc R .
C13 C 0.8830(3) 0.1099(4) 0.4319(2) 0.0522(7) Uani 1 d . .
C14 C 1.0317(3) 0.0969(6) 0.4688(3) 0.0737(11) Uani 1 d . .
H14A H 1.0921(3) 0.1403(6) 0.4139(3) 0.110 Uiso 0.50 calc PR .
H14B H 1.0541(3) -0.0238(6) 0.4839(3) 0.110 Uiso 0.50 calc PR .
H14C H 1.0445(3) 0.1660(6) 0.5325(3) 0.110 Uiso 0.50 calc PR .
H14D H 1.0350(3) 0.0481(6) 0.5397(3) 0.110 Uiso 0.50 calc PR .
H14E H 1.0730(3) 0.2121(6) 0.4696(3) 0.110 Uiso 0.50 calc PR .
H14F H 1.0826(3) 0.0223(6) 0.4210(3) 0.110 Uiso 0.50 calc PR .
C15 C 0.6599(3) 0.6377(5) 0.3859(3) 0.0537(8) Uani 1 d . .
C16 C 0.5929(3) 0.6891(5) 0.4881(3) 0.0692(9) Uani 1 d . .
H16A H 0.5601(3) 0.5856(5) 0.5241(3) 0.104 Uiso 0.50 calc PR .
H16B H 0.5154(3) 0.7660(5) 0.4734(3) 0.104 Uiso 0.50 calc PR .
H16C H 0.6599(3) 0.7488(5) 0.5328(3) 0.104 Uiso 0.50 calc PR .
H16D H 0.5969(3) 0.8146(5) 0.4961(3) 0.104 Uiso 0.50 calc PR .
H16E H 0.6415(3) 0.6342(5) 0.5468(3) 0.104 Uiso 0.50 calc PR .
H16F H 0.4971(3) 0.6515(5) 0.4874(3) 0.104 Uiso 0.50 calc PR .
C17 C 0.3586(3) 0.3656(4) 0.1551(3) 0.0551(8) Uani 1 d . .
C18 C 0.2267(3) 0.3091(6) 0.2090(3) 0.0769(11) Uani 1 d . .
H18A H 0.2484(3) 0.2666(6) 0.2796(3) 0.115 Uiso 0.50 calc PR .
H18B H 0.1830(3) 0.2169(6) 0.1681(3) 0.115 Uiso 0.50 calc PR .
H18C H 0.1641(3) 0.4075(6) 0.2139(3) 0.115 Uiso 0.50 calc PR .
H18D H 0.1486(3) 0.3274(6) 0.1614(3) 0.115 Uiso 0.50 calc PR .
H18E H 0.2140(3) 0.3771(6) 0.2729(3) 0.115 Uiso 0.50 calc PR .
H18F H 0.2329(3) 0.1865(6) 0.2272(3) 0.115 Uiso 0.50 calc PR .

loop_
_geom_bond_atom_site_label_1
_geom_bond_atom_site_label_2
_geom_bond_distance
_geom_bond_site_symmetry_2
_geom_bond_publ_flag
O1 C1 1.428(5) . ?
O1 N1 1.432(3) . ?
N1 C7 1.423(3) . ?
N1 C6 1.478(3) . ?
C1 C2 1.513(4) . ?
C1 H1A 0.97 . ?
C1 H1B 0.97 . ?
O2 C13 1.333(3) . ?
O2 C3 1.450(3) . ?
C2 C3 1.533(4) . ?
C2 C6 1.550(4) . ?
C2 H2 0.98 . ?
C3 C4 1.517(4) . ?
C3 H3 0.98 . ?
O3 C13 1.189(4) . ?
O4 C15 1.344(4) . ?
O4 C4 1.438(4) . ?
C4 C5 1.520(4) . ?
C4 H4 0.98 . ?
O5 C15 1.192(4) . ?
C5 O6 1.442(3) . ?
C5 C6 1.518(4) . ?
C5 H5 0.98 . ?
O6 C17 1.357(3) . ?
C6 H6 0.98 . ?
O7 C17 1.188(4) . ?
C7 C12 1.374(4) . ?
C7 C8 1.394(4) . ?
C8 C9 1.376(4) . ?
C8 H8 0.93 . ?
C9 C10 1.371(5) . ?
C9 H9 0.93 . ?
C10 C11 1.364(6) . ?
C10 H10 0.93 . ?
C11 C12 1.386(5) . ?
C11 H11 0.93 . ?
C12 H12 0.93 . ?
C13 C14 1.494(4) . ?
C14 H14A 0.96 . ?
C14 H14B 0.96 . ?
C14 H14C 0.96 . ?
C14 H14D 0.96 . ?
C14 H14E 0.96 . ?
C14 H14F 0.96 . ?
C15 C16 1.486(4) . ?
C16 H16A 0.96 . ?
C16 H16B 0.96 . ?
C16 H16C 0.96 . ?
C16 H16D 0.96 . ?
C16 H16E 0.96 . ?
C16 H16F 0.96 . ?
C17 C18 1.499(4) . ?
C18 H18A 0.96 . ?
C18 H18B 0.96 . ?
C18 H18C 0.96 . ?
C18 H18D 0.96 . ?
C18 H18E 0.96 . ?
C18 H18F 0.96 . ?
